data_2212278
loop_
_publ_author_name
'Jean Jules Bankeu Kezetas'
'Ndjakou Lenta, Bruno'
'Silvere Ngouela '
'Tsamo, Etienne '
'Sewald, Norbert '
'Neumann, Beate '
'Stammler, Hans-Georg'

_publ_section_title
;
 Isoderrone
;
_journal_coeditor_code LH2271
_journal_issue 2
_journal_name_full 'Acta Crystallographica Section E'
_journal_page_first o523
_journal_page_last o525
_journal_paper_doi 10.1107/S1600536806056108
_journal_volume 63
_journal_year 2007
_chemical_formula_iupac 'C20 H16 O5'
_chemical_formula_moiety 'C20 H16 O5'
_chemical_formula_sum 'C20 H16 O5'
_chemical_formula_weight 336.33
_chemical_melting_point 215
_chemical_name_common Isoderrone
_chemical_name_systematic
;
5,7-dihyroxy-3-(2',2'-dimethyl-2H'-chromen-7'-yl)chroman-4-one
;
_space_group_IT_number 14
_symmetry_cell_setting monoclinic
_symmetry_space_group_name_Hall '-P 2ybc'
_symmetry_space_group_name_H-M 'P 1 21/c 1'
_atom_sites_solution_hydrogens geom
_atom_sites_solution_primary direct
_atom_sites_solution_secondary difmap
_audit_creation_method SHELXL-97
_cell_angle_alpha 90.00
_cell_angle_beta 96.5733(13)
_cell_angle_gamma 90.00
_cell_formula_units_Z 4
_cell_length_a 7.9241(2)
_cell_length_b 12.4116(3)
_cell_length_c 16.4595(3)
_cell_measurement_reflns_used 25785
_cell_measurement_temperature 220(2)
_cell_measurement_theta_max 27.485
_cell_measurement_theta_min 2.910
_cell_volume 1608.16(6)
_computing_cell_refinement 'SCALEPACK (Otwinowski & Minor 1997)'
_computing_data_collection 'COLLECT (Nonius, 2002)'
_computing_data_reduction 'SCALEPACK and DENZO (Otwinowski & Minor, 1997)'
_computing_molecular_graphics 'XP in SHELXTL (Siemens, 1994)'
_computing_publication_material SHELXL97
_computing_structure_refinement 'SHELXL97 (Sheldrick, 1997)'
_computing_structure_solution 'SHELXS97 (Sheldrick, 1990)'
_diffrn_ambient_temperature 220(2)
_diffrn_measured_fraction_theta_full 0.997
_diffrn_measured_fraction_theta_max 0.997
_diffrn_measurement_device_type 'Bruker--Nonius KappaCCD'
_diffrn_measurement_method '\f scans and \w'
_diffrn_radiation_monochromator graphite
_diffrn_radiation_source 'fine-focus sealed tube'
_diffrn_radiation_type MoK\a
_diffrn_radiation_wavelength 0.71073
_diffrn_reflns_av_R_equivalents 0.034
_diffrn_reflns_av_sigmaI/netI 0.0192
_diffrn_reflns_limit_h_max 10
_diffrn_reflns_limit_h_min -10
_diffrn_reflns_limit_k_max 16
_diffrn_reflns_limit_k_min -16
_diffrn_reflns_limit_l_max 21
_diffrn_reflns_limit_l_min -21
_diffrn_reflns_number 38284
_diffrn_reflns_theta_full 27.49
_diffrn_reflns_theta_max 27.49
_diffrn_reflns_theta_min 2.98
_diffrn_standards_number 0
_exptl_absorpt_coefficient_mu 0.100
_exptl_absorpt_correction_T_max 0.9706
_exptl_absorpt_correction_T_min 0.9706
_exptl_absorpt_correction_type multi-scan
_exptl_absorpt_process_details '(DENZO and SCALEPACK; Otwinowski & Minor, 1997)'
_exptl_crystal_colour yellow
_exptl_crystal_density_diffrn 1.389
_exptl_crystal_density_method 'not measured'
_exptl_crystal_description rhomb
_exptl_crystal_F_000 704
_exptl_crystal_size_max 0.30
_exptl_crystal_size_mid 0.30
_exptl_crystal_size_min 0.30
_refine_diff_density_max 0.195
_refine_diff_density_min -0.197
_refine_ls_extinction_method none
_refine_ls_goodness_of_fit_ref 1.060
_refine_ls_hydrogen_treatment constr
_refine_ls_matrix_type full
_refine_ls_number_parameters 228
_refine_ls_number_reflns 3678
_refine_ls_number_restraints 0
_refine_ls_restrained_S_all 1.060
_refine_ls_R_factor_all 0.0507
_refine_ls_R_factor_gt 0.0400
_refine_ls_shift/su_max 0.001
_refine_ls_shift/su_mean 0.000
_refine_ls_structure_factor_coef Fsqd
_refine_ls_weighting_details 'calc w=1/[\s^2^(Fo^2^)+(0.0674P)^2^+0.2171P] where P=(Fo^2^+2Fc^2^)/3'
_refine_ls_weighting_scheme calc
_refine_ls_wR_factor_gt 0.1097
_refine_ls_wR_factor_ref 0.1169
_reflns_number_gt 2962
_reflns_number_total 3678
_reflns_threshold_expression I>2\s(I)
_cod_data_source_file lh2271.cif
_cod_data_source_block I
_cod_original_cell_volume 1608.15(6)
_cod_original_sg_symbol_H-M 'P 21/c'
_cod_database_code 2212278
_cod_database_fobs_code 2212278

loop_
_symmetry_equiv_pos_as_xyz
'x, y, z'
'-x, y+1/2, -z+1/2'
'-x, -y, -z'
'x, -y-1/2, z-1/2'

loop_
_atom_site_type_symbol
_atom_site_label
_atom_site_fract_x
_atom_site_fract_y
_atom_site_fract_z
_atom_site_U_iso_or_equiv
_atom_site_adp_type
_atom_site_calc_flag
_atom_site_refinement_flags
_atom_site_occupancy
O O1 -0.09628(14) 0.61604(8) 0.43722(5) 0.0516(3) Uani d . 1
H H1 -0.0599 0.6458 0.4809 0.077 Uiso calc R 1
O O2 -0.07379(12) 0.64340(8) 0.15524(5) 0.0445(2) Uani d . 1
H H2 -0.0335 0.6802 0.1200 0.067 Uiso calc R 1
O O3 0.22442(11) 0.90051(7) 0.32948(5) 0.0350(2) Uani d . 1
O O4 0.06138(11) 0.76088(7) 0.53152(5) 0.0389(2) Uani d . 1
O O5 0.44099(12) 1.10827(7) 0.77422(5) 0.0383(2) Uani d . 1
C C1 -0.03700(15) 0.66831(10) 0.37441(7) 0.0338(3) Uani d . 1
C C2 -0.08269(15) 0.63165(11) 0.29626(7) 0.0358(3) Uani d . 1
H H2A -0.1537 0.5711 0.2873 0.043 Uiso calc R 1
C C3 -0.02351(15) 0.68438(10) 0.23029(7) 0.0335(3) Uani d . 1
C C4 0.08009(15) 0.77448(10) 0.24153(7) 0.0331(3) Uani d . 1
H H4 0.1194 0.8098 0.1968 0.040 Uiso calc R 1
C C5 0.12369(14) 0.81064(9) 0.32038(7) 0.0293(2) Uani d . 1
C C6 0.26833(15) 0.94055(10) 0.40499(7) 0.0338(3) Uani d . 1
H H6 0.3388 1.0017 0.4094 0.041 Uiso calc R 1
C C7 0.21974(15) 0.90041(9) 0.47490(7) 0.0303(3) Uani d . 1
C C8 0.11440(14) 0.80424(9) 0.46959(6) 0.0302(3) Uani d . 1
C C9 0.06967(14) 0.76025(9) 0.38919(6) 0.0292(2) Uani d . 1
C C10 0.27451(14) 0.95483(10) 0.55400(7) 0.0308(3) Uani d . 1
C C11 0.27728(15) 1.06718(10) 0.56043(7) 0.0344(3) Uani d . 1
H H11 0.2421 1.1092 0.5141 0.041 Uiso calc R 1
C C12 0.33114(16) 1.11768(10) 0.63426(7) 0.0352(3) Uani d . 1
H H12 0.3330 1.1933 0.6374 0.042 Uiso calc R 1
C C13 0.38219(15) 1.05661(10) 0.70334(7) 0.0315(3) Uani d . 1
C C14 0.42977(17) 1.05071(10) 0.85129(7) 0.0370(3) Uani d . 1
C C15 0.47297(17) 0.93358(10) 0.84277(7) 0.0380(3) Uani d . 1
H H15 0.5195 0.8950 0.8891 0.046 Uiso calc R 1
C C16 0.44690(16) 0.88362(10) 0.77126(7) 0.0364(3) Uani d . 1
H H16 0.4695 0.8095 0.7677 0.044 Uiso calc R 1
C C17 0.38309(14) 0.94398(9) 0.69835(7) 0.0308(3) Uani d . 1
C C18 0.32896(15) 0.89531(9) 0.62398(7) 0.0315(3) Uani d . 1
H H18 0.3290 0.8197 0.6207 0.038 Uiso calc R 1
C C19 0.5572(2) 1.10677(13) 0.91300(8) 0.0556(4) Uani d . 1
H H19A 0.6691 1.1034 0.8946 0.083 Uiso calc R 1
H H19B 0.5596 1.0713 0.9656 0.083 Uiso calc R 1
H H19C 0.5244 1.1815 0.9182 0.083 Uiso calc R 1
C C20 0.2494(2) 1.06373(12) 0.87295(9) 0.0510(4) Uani d . 1
H H20A 0.2250 1.1396 0.8793 0.077 Uiso calc R 1
H H20B 0.2381 1.0263 0.9238 0.077 Uiso calc R 1
H H20C 0.1702 1.0336 0.8296 0.077 Uiso calc R 1

loop_
_atom_site_aniso_label
_atom_site_aniso_U_11
_atom_site_aniso_U_22
_atom_site_aniso_U_33
_atom_site_aniso_U_12
_atom_site_aniso_U_13
_atom_site_aniso_U_23
O1 0.0690(7) 0.0605(6) 0.0266(5) -0.0275(5) 0.0113(4) -0.0004(4)
O2 0.0543(6) 0.0564(6) 0.0232(4) -0.0157(5) 0.0060(4) -0.0077(4)
O3 0.0440(5) 0.0391(5) 0.0223(4) -0.0070(4) 0.0056(3) -0.0006(3)
O4 0.0489(5) 0.0462(5) 0.0221(4) -0.0064(4) 0.0072(4) 0.0004(3)
O5 0.0569(6) 0.0335(5) 0.0237(4) -0.0070(4) 0.0015(4) -0.0013(3)
C1 0.0377(6) 0.0390(6) 0.0257(5) -0.0026(5) 0.0073(5) 0.0010(5)
C2 0.0383(6) 0.0406(7) 0.0289(6) -0.0058(5) 0.0058(5) -0.0033(5)
C3 0.0350(6) 0.0427(7) 0.0227(5) 0.0015(5) 0.0032(4) -0.0039(5)
C4 0.0369(6) 0.0415(6) 0.0216(5) -0.0014(5) 0.0062(4) 0.0002(5)
C5 0.0297(5) 0.0332(6) 0.0254(5) 0.0023(4) 0.0045(4) 0.0007(4)
C6 0.0369(6) 0.0361(6) 0.0280(6) -0.0009(5) 0.0019(5) -0.0027(5)
C7 0.0328(6) 0.0341(6) 0.0236(5) 0.0050(4) 0.0014(4) -0.0011(4)
C8 0.0319(6) 0.0371(6) 0.0220(5) 0.0045(5) 0.0041(4) 0.0004(4)
C9 0.0304(5) 0.0350(6) 0.0222(5) 0.0027(5) 0.0037(4) 0.0001(4)
C10 0.0316(6) 0.0354(6) 0.0251(5) 0.0027(5) 0.0024(4) -0.0017(4)
C11 0.0391(6) 0.0359(6) 0.0274(6) 0.0056(5) 0.0002(5) 0.0031(5)
C12 0.0453(7) 0.0286(6) 0.0310(6) 0.0034(5) 0.0014(5) 0.0005(5)
C13 0.0356(6) 0.0340(6) 0.0246(5) -0.0002(5) 0.0027(4) -0.0029(4)
C14 0.0511(7) 0.0375(6) 0.0219(5) -0.0065(5) 0.0022(5) -0.0002(5)
C15 0.0458(7) 0.0400(7) 0.0266(6) 0.0008(5) -0.0022(5) 0.0053(5)
C16 0.0448(7) 0.0328(6) 0.0305(6) 0.0039(5) -0.0010(5) 0.0030(5)
C17 0.0334(6) 0.0329(6) 0.0258(6) 0.0027(5) 0.0021(4) 0.0004(4)
C18 0.0370(6) 0.0290(6) 0.0280(6) 0.0034(4) 0.0012(5) -0.0015(4)
C19 0.0817(11) 0.0537(9) 0.0290(7) -0.0267(8) -0.0047(7) 0.0010(6)
C20 0.0596(9) 0.0501(8) 0.0455(8) 0.0031(7) 0.0158(7) -0.0008(6)

loop_
_atom_type_symbol
_atom_type_description
_atom_type_scat_dispersion_real
_atom_type_scat_dispersion_imag
_atom_type_scat_source
C C 0.0033 0.0016 'International Tables Vol C Tables 4.2.6.8 and 6.1.1.4'
H H 0.0000 0.0000 'International Tables Vol C Tables 4.2.6.8 and 6.1.1.4'
O O 0.0106 0.0060 'International Tables Vol C Tables 4.2.6.8 and 6.1.1.4'

loop_
_geom_angle_atom_site_label_1
_geom_angle_atom_site_label_2
_geom_angle_atom_site_label_3
_geom_angle
_geom_angle_publ_flag
C1 O1 H1 109.5 ?
C3 O2 H2 109.5 ?
C6 O3 C5 119.15(9) y
C13 O5 C14 117.48(9) ?
O1 C1 C2 118.73(11) y
O1 C1 C9 120.40(10) y
C2 C1 C9 120.86(10) ?
C1 C2 C3 119.86(11) ?
C1 C2 H2A 120.1 ?
C3 C2 H2A 120.1 ?
O2 C3 C4 122.20(10) y
O2 C3 C2 116.38(11) y
C4 C3 C2 121.42(10) ?
C5 C4 C3 117.94(10) ?
C5 C4 H4 121.0 ?
C3 C4 H4 121.0 ?
O3 C5 C4 116.61(10) y
O3 C5 C9 120.18(10) ?
C4 C5 C9 123.21(11) ?
O3 C6 C7 125.57(11) y
O3 C6 H6 117.2 ?
C7 C6 H6 117.2 ?
C6 C7 C8 118.02(10) y
C6 C7 C10 119.71(11) y
C8 C7 C10 122.27(10) ?
O4 C8 C9 120.66(11) y
O4 C8 C7 122.81(10) y
C9 C8 C7 116.52(10) ?
C5 C9 C1 116.70(10) ?
C5 C9 C8 120.52(11) ?
C1 C9 C8 122.70(10) ?
C18 C10 C11 117.71(10) ?
C18 C10 C7 120.95(11) ?
C11 C10 C7 121.32(10) ?
C12 C11 C10 121.09(11) ?
C12 C11 H11 119.5 ?
C10 C11 H11 119.5 ?
C13 C12 C11 120.10(11) ?
C13 C12 H12 120.0 ?
C11 C12 H12 120.0 ?
O5 C13 C12 118.85(11) y
O5 C13 C17 121.02(10) y
C12 C13 C17 120.01(10) ?
O5 C14 C15 110.67(9) y
O5 C14 C19 104.71(10) ?
C15 C14 C19 111.39(12) ?
O5 C14 C20 107.61(11) ?
C15 C14 C20 110.78(11) ?
C19 C14 C20 111.46(12) ?
C16 C15 C14 121.41(11) y
C16 C15 H15 119.3 ?
C14 C15 H15 119.3 ?
C15 C16 C17 119.70(12) ?
C15 C16 H16 120.2 ?
C17 C16 H16 120.2 ?
C18 C17 C13 118.88(10) ?
C18 C17 C16 123.10(11) ?
C13 C17 C16 117.98(10) ?
C17 C18 C10 122.20(11) ?
C17 C18 H18 118.9 ?
C10 C18 H18 118.9 ?
C14 C19 H19A 109.5 ?
C14 C19 H19B 109.5 ?
H19A C19 H19B 109.5 ?
C14 C19 H19C 109.5 ?
H19A C19 H19C 109.5 ?
H19B C19 H19C 109.5 ?
C14 C20 H20A 109.5 ?
C14 C20 H20B 109.5 ?
H20A C20 H20B 109.5 ?
C14 C20 H20C 109.5 ?
H20A C20 H20C 109.5 ?
H20B C20 H20C 109.5 ?

loop_
_geom_bond_atom_site_label_1
_geom_bond_atom_site_label_2
_geom_bond_distance
_geom_bond_publ_flag
O1 C1 1.3496(14) y
O1 H1 0.83 ?
O2 C3 1.3530(13) y
O2 H2 0.83 ?
O3 C6 1.3468(13) y
O3 C5 1.3698(14) y
O4 C8 1.2661(13) y
O5 C13 1.3655(13) y
O5 C14 1.4675(14) y
C1 C2 1.3733(16) y
C1 C9 1.4244(17) ?
C2 C3 1.3942(16) ?
C2 H2A 0.94 ?
C3 C4 1.3871(17) ?
C4 C5 1.3793(15) ?
C4 H4 0.94 ?
C5 C9 1.4029(15) y
C6 C7 1.3498(16) y
C6 H6 0.94 ?
C7 C8 1.4535(17) y
C7 C10 1.4867(15) y
C8 C9 1.4379(15) ?
C10 C18 1.3946(16) ?
C10 C11 1.3984(17) y
C11 C12 1.3902(16) ?
C11 H11 0.94 ?
C12 C13 1.3876(16) ?
C12 H12 0.94 ?
C13 C17 1.4004(17) y
C14 C15 1.5039(18) y
C14 C19 1.5166(18) y
C14 C20 1.520(2) ?
C15 C16 1.3255(17) ?
C15 H15 0.9400 ?
C16 C17 1.4554(16) ?
C16 H16 0.9400 ?
C17 C18 1.3882(15) ?
C18 H18 0.94 ?
C19 H19A 0.97 ?
C19 H19B 0.97 ?
C19 H19C 0.97 ?
C20 H20A 0.97 ?
C20 H20B 0.97 ?
C20 H20C 0.97 ?

loop_
_geom_hbond_atom_site_label_D
_geom_hbond_atom_site_label_H
_geom_hbond_atom_site_label_A
_geom_hbond_site_symmetry_A
_geom_hbond_distance_DH
_geom_hbond_distance_HA
_geom_hbond_distance_DA
_geom_hbond_angle_DHA
O1 H1 O4 1_555 0.83 1.864 2.5995(15) 147
O2 H2 O4 4_575 0.83 1.864 2.6842(16) 170

loop_
_cod_related_entry_id
_cod_related_entry_database
_cod_related_entry_code
1 ChemSpider 21125386
